data_2005641
loop_
_publ_author_name
'Bolte, M.'
'Sch\"utz, G.'
'Bader, H. J.'

_publ_section_title
;
 Two Nitro-\a-methoxy-<i>trans</i>-chalcones
;
_journal_issue 11
_journal_name_full 'Acta Crystallographica Section C'
_journal_page_first 2807
_journal_page_last 2809
_journal_paper_doi 10.1107/S0108270196007913
_journal_volume 52
_journal_year 1996
_chemical_formula_iupac 'C16 H13 N1 O4'
_chemical_formula_sum 'C16 H13 N O4'
_chemical_formula_weight 283.27
_chemical_melting_point 356
_chemical_name_common 3-Nitro-\a-methoxy-trans-chalcone
_chemical_name_systematic
;
3-(3-Nitro-phenyl)-2-methoxy-1-phenyl-prop-2-en-1-one
;
_space_group_IT_number 2
_symmetry_cell_setting triclinic
_symmetry_space_group_name_Hall '-P 1'
_symmetry_space_group_name_H-M 'P -1'
_audit_creation_method SHELXL
_cell_angle_alpha 95.01(1)
_cell_angle_beta 97.17(1)
_cell_angle_gamma 101.50(1)
_cell_formula_units_Z 2
_cell_length_a 8.384(1)
_cell_length_b 8.783(1)
_cell_length_c 9.492(1)
_cell_measurement_reflns_used 25
_cell_measurement_temperature 293
_cell_measurement_theta_max 35.0
_cell_measurement_theta_min 30.0
_cell_volume 675.03(14)
_computing_cell_refinement SDP
_computing_data_collection 'SDP (Enraf-Nonius, 1985)'
_computing_data_reduction SDP
_computing_molecular_graphics 'XP (Siemens XTL-Plus)'
_computing_structure_refinement 'SHELXL96 (Sheldrick, 1996)'
_computing_structure_solution 'SHELXS90 (Sheldrick, 1990)'
_diffrn_ambient_temperature 293
_diffrn_measurement_device 'Enraf-Nonius CAD-4 four-circle'
_diffrn_measurement_method \w
_diffrn_radiation_monochromator 'highly oriented graphite crystal'
_diffrn_radiation_source 'fine-focus sealed tube'
_diffrn_radiation_type CuK\a
_diffrn_radiation_wavelength 1.5418
_diffrn_reflns_av_R_equivalents 0.0592
_diffrn_reflns_av_sigmaI/netI 0.0576
_diffrn_reflns_limit_h_max 9
_diffrn_reflns_limit_h_min -9
_diffrn_reflns_limit_k_max 7
_diffrn_reflns_limit_k_min -9
_diffrn_reflns_limit_l_max 10
_diffrn_reflns_limit_l_min -10
_diffrn_reflns_number 3743
_diffrn_reflns_theta_max 59.96
_diffrn_reflns_theta_min 4.73
_diffrn_standards_decay_% 1.20
_diffrn_standards_interval_time 92
_diffrn_standards_number 3
_exptl_absorpt_coefficient_mu 0.840
_exptl_absorpt_correction_type none
_exptl_crystal_colour 'yellow transparent'
_exptl_crystal_density_diffrn 1.394
_exptl_crystal_density_method 'not measured'
_exptl_crystal_description block
_exptl_crystal_F_000 296
_exptl_crystal_size_max 0.50
_exptl_crystal_size_mid 0.30
_exptl_crystal_size_min 0.30
_refine_diff_density_max 0.234
_refine_diff_density_min -0.196
_refine_ls_extinction_coef 0.091(4)
_refine_ls_extinction_method SHELXL96
_refine_ls_goodness_of_fit_all 1.129
_refine_ls_goodness_of_fit_obs 1.141
_refine_ls_hydrogen_treatment 'H atoms: see below'
_refine_ls_matrix_type full
_refine_ls_number_parameters 191
_refine_ls_number_reflns 2000
_refine_ls_number_restraints 0
_refine_ls_restrained_S_all 1.129
_refine_ls_restrained_S_obs 1.141
_refine_ls_R_factor_all 0.0438
_refine_ls_R_factor_obs 0.0429
_refine_ls_shift/esd_max 0.000
_refine_ls_shift/esd_mean 0.000
_refine_ls_structure_factor_coef Fsqd
_refine_ls_weighting_scheme
;
calc w = 1/[\s^2^(F~o~^2^) + (0.0369P)^2^ + 0.1912P]
where P = (F~o~^2^ + 2Fc^2^)/3
;
_refine_ls_wR_factor_all 0.1132
_refine_ls_wR_factor_obs 0.1122
_reflns_number_observed 1929
_reflns_number_total 2000
_reflns_observed_criterion >2sigma(I)
_cod_data_source_file ka1206.cif
_cod_data_source_block schue1
_cod_depositor_comments
;
The following automatic conversions were performed:

'_geom_bond_publ_flag' value 'Y' changed to 'y' according to
/home/saulius/struct/CIF-dictionaries/cif_core.dic dictionary named
'cif_core.dic' version 2.4.1 from 2010-06-29.

Automatic conversion script
Id: cif_fix_values 1715 2011-07-08 13:25:40Z adriana 
;
_cod_original_cell_volume 675.03(13)
_cod_database_code 2005641

loop_
_symmetry_equiv_pos_as_xyz
'x, y, z'
'-x, -y, -z'

loop_
_atom_site_aniso_label
_atom_site_aniso_U_11
_atom_site_aniso_U_22
_atom_site_aniso_U_33
_atom_site_aniso_U_12
_atom_site_aniso_U_13
_atom_site_aniso_U_23
C1 0.0414(10) 0.0397(9) 0.0377(9) 0.0063(7) 0.0142(7) 0.0079(7)
C2 0.0381(9) 0.0391(9) 0.0398(9) 0.0064(7) 0.0140(7) 0.0105(7)
C3 0.0396(10) 0.0352(9) 0.0444(9) 0.0088(7) 0.0096(8) 0.0099(7)
C11 0.0367(9) 0.0372(8) 0.0360(8) 0.0066(7) 0.0068(7) 0.0065(7)
C12 0.0408(10) 0.0369(8) 0.0406(9) 0.0079(7) 0.0096(7) 0.0088(7)
C13 0.0377(10) 0.0451(9) 0.0376(9) 0.0089(7) 0.0090(7) 0.0056(7)
N13 0.0451(10) 0.0638(11) 0.0477(9) 0.0181(8) 0.0148(7) 0.0120(7)
O13' 0.0643(10) 0.0902(11) 0.0545(8) 0.0259(8) 0.0250(7) -0.0021(8)
O13" 0.0838(12) 0.0657(10) 0.0941(12) 0.0154(8) 0.0517(10) 0.0280(8)
C14 0.0502(11) 0.0436(10) 0.0546(11) 0.0161(8) 0.0121(9) 0.0012(8)
C15 0.0586(13) 0.0353(9) 0.0633(11) 0.0131(8) 0.0155(9) 0.0129(8)
C16 0.0449(10) 0.0397(9) 0.0470(9) 0.0070(8) 0.0123(8) 0.0121(7)
O21 0.0575(9) 0.0576(8) 0.0513(7) 0.0253(6) 0.0270(6) 0.0266(6)
C22 0.0668(14) 0.0609(12) 0.0522(11) 0.0248(10) 0.0144(10) 0.0212(9)
O31 0.0573(9) 0.0363(7) 0.0661(8) 0.0045(6) 0.0215(7) 0.0084(6)
C31 0.0386(10) 0.0363(8) 0.0435(9) 0.0129(7) 0.0130(7) 0.0100(7)
C32 0.0461(11) 0.0387(9) 0.0564(10) 0.0100(8) 0.0162(9) 0.0067(8)
C33 0.0489(12) 0.0439(10) 0.0841(14) 0.0076(9) 0.0244(10) 0.0187(10)
C34 0.0544(13) 0.0692(13) 0.0704(13) 0.0232(10) 0.0333(11) 0.0319(11)
C35 0.0598(13) 0.0782(14) 0.0448(10) 0.0307(11) 0.0197(9) 0.0115(9)
C36 0.0444(11) 0.0504(10) 0.0481(10) 0.0149(8) 0.0100(8) 0.0033(8)

loop_
_atom_site_label
_atom_site_occupancy
_atom_site_fract_x
_atom_site_fract_y
_atom_site_fract_z
_atom_site_U_iso_or_equiv
_atom_site_thermal_displace_type
_atom_site_calc_flag
_atom_site_refinement_flags
_atom_site_type_symbol
C1 1 0.4236(2) 0.20512(19) 0.31967(17) 0.0390(4) Uani d . C
H1 1 0.3855 0.1734 0.4026 0.047 Uiso calc R H
C2 1 0.3812(2) 0.33431(19) 0.27837(17) 0.0382(4) Uani d . C
C3 1 0.3154(2) 0.44049(18) 0.37789(17) 0.0390(4) Uani d . C
C11 1 0.5213(2) 0.10563(18) 0.25410(16) 0.0366(4) Uani d . C
C12 1 0.6259(2) 0.15689(19) 0.15575(17) 0.0389(4) Uani d . C
H12 1 0.6334 0.2564 0.1271 0.047 Uiso calc R H
C13 1 0.7172(2) 0.0576(2) 0.10234(17) 0.0397(4) Uani d . C
N13 1 0.82440(19) 0.1135(2) -0.00276(16) 0.0502(4) Uani d . N
O13' 1 0.85805(19) 0.01580(19) -0.08743(15) 0.0675(5) Uani d . O
O13" 1 0.8742(2) 0.25451(18) 0.00002(18) 0.0767(5) Uani d . O
C14 1 0.7132(2) -0.0904(2) 0.14048(19) 0.0485(5) Uani d . C
H14 1 0.7766 -0.1543 0.1017 0.058 Uiso calc R H
C15 1 0.6112(2) -0.1408(2) 0.2387(2) 0.0510(5) Uani d . C
H15 1 0.6060 -0.2399 0.2676 0.061 Uiso calc R H
C16 1 0.5172(2) -0.0441(2) 0.29363(18) 0.0432(5) Uani d . C
H16 1 0.4490 -0.0801 0.3591 0.052 Uiso calc R H
O21 1 0.42545(16) 0.39107(15) 0.15617(13) 0.0508(4) Uani d . O
C22 1 0.3121(3) 0.4679(2) 0.0800(2) 0.0570(5) Uani d . C
H22A 1 0.3547 0.5032 -0.0035 0.085 Uiso calc R H
H22B 1 0.2975 0.5560 0.1406 0.085 Uiso calc R H
H22C 1 0.2082 0.3961 0.0520 0.085 Uiso calc R H
O31 1 0.36778(16) 0.58080(13) 0.38610(14) 0.0528(4) Uani d . O
C31 1 0.1914(2) 0.37273(18) 0.46759(17) 0.0378(4) Uani d . C
C32 1 0.0757(2) 0.2354(2) 0.4205(2) 0.0461(5) Uani d . C
H32 1 0.0781 0.1792 0.3333 0.055 Uiso calc R H
C33 1 -0.0435(3) 0.1824(2) 0.5040(2) 0.0573(6) Uani d . C
H33 1 -0.1228 0.0917 0.4719 0.069 Uiso calc R H
C34 1 -0.0447(3) 0.2639(2) 0.6345(2) 0.0597(6) Uani d . C
H34 1 -0.1234 0.2265 0.6912 0.072 Uiso calc R H
C35 1 0.0698(3) 0.4003(3) 0.6816(2) 0.0574(6) Uani d . C
H35 1 0.0686 0.4546 0.7699 0.069 Uiso calc R H
C36 1 0.1864(2) 0.4563(2) 0.59722(19) 0.0468(5) Uani d . C
H36 1 0.2616 0.5501 0.6275 0.056 Uiso calc R H

loop_
_atom_type_symbol
_atom_type_description
_atom_type_scat_dispersion_real
_atom_type_scat_dispersion_imag
_atom_type_scat_source
C C 0.0181 0.0091 'International Tables Vol C Tables 4.2.6.8 and 6.1.1.4'
H H 0.0000 0.0000 'International Tables Vol C Tables 4.2.6.8 and 6.1.1.4'
N N 0.0311 0.0180 'International Tables Vol C Tables 4.2.6.8 and 6.1.1.4'
O O 0.0492 0.0322 'International Tables Vol C Tables 4.2.6.8 and 6.1.1.4'

loop_
_geom_angle_atom_site_label_1
_geom_angle_atom_site_label_2
_geom_angle_atom_site_label_3
_geom_angle
_geom_angle_publ_flag
C2 C1 C11 129.60(10) y
C1 C2 O21 121.1(2) y
C1 C2 C3 121.00(10) y
O21 C2 C3 116.70(10) y
O31 C3 C31 121.3(2) y
O31 C3 C2 118.90(10) y
C31 C3 C2 119.80(10) y
C16 C11 C12 117.7(2) y
C16 C11 C1 119.80(10) y
C12 C11 C1 122.5(2) y
C13 C12 C11 118.9(2) y
C12 C13 C14 123.7(2) y
C12 C13 N13 117.8(2) y
C14 C13 N13 118.5(2) y
O13' N13 O13" 124.0(2) y
O13' N13 C13 117.9(2) y
O13" N13 C13 118.1(2) y
C13 C14 C15 117.6(2) y
C14 C15 C16 120.1(2) y
C15 C16 C11 122.1(2) y
C2 O21 C22 116.20(10) y
C36 C31 C32 119.9(2) y
C36 C31 C3 118.10(10) y
C32 C31 C3 121.9(2) y
C33 C32 C31 119.7(2) y
C34 C33 C32 120.1(2) y
C35 C34 C33 120.4(2) y
C34 C35 C36 119.9(2) y
C35 C36 C31 120.0(2) y

loop_
_geom_bond_atom_site_label_1
_geom_bond_atom_site_label_2
_geom_bond_distance
_geom_bond_publ_flag
C1 C2 1.331(3) y
C1 C11 1.463(2) y
C2 O21 1.366(2) y
C2 C3 1.499(2) y
C3 O31 1.215(2) y
C3 C31 1.491(2) y
C11 C16 1.394(2) y
C11 C12 1.401(2) y
C12 C13 1.374(2) y
C13 C14 1.375(3) y
C13 N13 1.476(2) y
N13 O13' 1.223(2) y
N13 O13" 1.222(2) y
C14 C15 1.384(3) y
C15 C16 1.381(3) y
O21 C22 1.432(2) y
C31 C36 1.386(2) y
C31 C32 1.388(2) y
C32 C33 1.386(3) y
C33 C34 1.377(3) y
C34 C35 1.378(3) y
C35 C36 1.383(3) y

loop_
_geom_torsion_atom_site_label_1
_geom_torsion_atom_site_label_2
_geom_torsion_atom_site_label_3
_geom_torsion_atom_site_label_4
_geom_torsion
C11 C1 C2 O21 1.8(3)
C11 C1 C2 C3 -165.2(2)
C1 C2 C3 O31 134.9(2)
O21 C2 C3 O31 -32.6(2)
C1 C2 C3 C31 -43.3(2)
O21 C2 C3 C31 149.1(2)
C2 C1 C11 C16 -164.0(2)
C2 C1 C11 C12 18.6(3)
C16 C11 C12 C13 0.7(2)
C1 C11 C12 C13 178.1(2)
C11 C12 C13 C14 -0.4(3)
C11 C12 C13 N13 179.10(10)
C12 C13 N13 O13' -154.0(2)
C14 C13 N13 O13' 25.5(2)
C12 C13 N13 O13" 26.1(3)
C14 C13 N13 O13" -154.4(2)
C12 C13 C14 C15 -0.2(3)
N13 C13 C14 C15 -179.7(2)
C13 C14 C15 C16 0.6(3)
C14 C15 C16 C11 -0.3(3)
C12 C11 C16 C15 -0.3(3)
C1 C11 C16 C15 -177.8(2)
C1 C2 O21 C22 147.3(2)
C3 C2 O21 C22 -45.2(2)
O31 C3 C31 C36 -26.5(3)
C2 C3 C31 C36 151.7(2)
O31 C3 C31 C32 149.1(2)
C2 C3 C31 C32 -32.7(3)
C36 C31 C32 C33 -0.4(3)
C3 C31 C32 C33 -176.0(2)
C31 C32 C33 C34 -1.4(3)
C32 C33 C34 C35 1.5(3)
C33 C34 C35 C36 0.2(3)
C34 C35 C36 C31 -2.1(3)
C32 C31 C36 C35 2.1(3)
C3 C31 C36 C35 177.9(2)

loop_
_cod_related_entry_id
_cod_related_entry_database
_cod_related_entry_code
1 ChemSpider 21186677
